data_4031546
loop_
_publ_author_name
'Kaleta, Ji\<r\'i'
'Kaletov\'a, Eva'
'C\'isa\<rov\'a, Ivana'
'Teat, Simon J.'
'Michl, Josef'

_publ_section_title
;
 Synthesis of Triptycene-Based Molecular Rotors for Langmuir-Blodgett
 Monolayers.
;
_journal_issue 20
_journal_name_full 'The Journal of organic chemistry'
_journal_page_first 10134
_journal_page_last 10150
_journal_paper_doi 10.1021/acs.joc.5b01753
_journal_volume 80
_journal_year 2015
_chemical_compound_source 'synthesized by Dr. Jiri Kaleta'
_chemical_formula_moiety 'C24 H14 Br2'
_chemical_formula_sum 'C24 H14 Br2'
_chemical_formula_weight 462.17
_chemical_name_systematic
; 
 ? 
;
_space_group_IT_number 14
_space_group_name_Hall '-P 2ybc'
_symmetry_cell_setting monoclinic
_symmetry_space_group_name_Hall '-P 2ybc'
_symmetry_space_group_name_H-M 'P 1 21/c 1'
_atom_sites_solution_hydrogens difmap
_atom_sites_solution_primary direct
_atom_sites_solution_secondary difmap
_audit_creation_method SHELXL-97
_cell_angle_alpha 90.00
_cell_angle_beta 112.850(2)
_cell_angle_gamma 90.00
_cell_formula_units_Z 8
_cell_length_a 15.8116(7)
_cell_length_b 19.4172(10)
_cell_length_c 13.1694(6)
_cell_measurement_reflns_used 6939
_cell_measurement_temperature 150(2)
_cell_measurement_theta_max 26.1833
_cell_measurement_theta_min 2.7738
_cell_volume 3725.9(3)
_computing_cell_refinement 'SAINT V8.34A (Bruker AXS Inc., 2013)'
_computing_data_collection 'Bruker Instrument Service v2012.12.0.3'
_computing_data_reduction 'SAINT V8.34A (Bruker AXS Inc., 2013)'
_computing_structure_refinement 'SHELXL-97 (Sheldrick, 1997)'
_computing_structure_solution 'SHELXL-2013 (Sheldrick, 2013)'
_diffrn_ambient_temperature 150(2)
_diffrn_measured_fraction_theta_full 0.997
_diffrn_measured_fraction_theta_max 0.997
_diffrn_measurement_device_type 'Bruker APEX-II CCD'
_diffrn_measurement_method '\f and \w scans'
_diffrn_radiation_monochromator graphite
_diffrn_radiation_source 'fine-focus sealed tube'
_diffrn_radiation_type MoK\a
_diffrn_radiation_wavelength 0.71073
_diffrn_reflns_av_R_equivalents 0.0314
_diffrn_reflns_av_sigmaI/netI 0.0451
_diffrn_reflns_limit_h_max 20
_diffrn_reflns_limit_h_min -18
_diffrn_reflns_limit_k_max 24
_diffrn_reflns_limit_k_min -24
_diffrn_reflns_limit_l_max 16
_diffrn_reflns_limit_l_min -13
_diffrn_reflns_number 25307
_diffrn_reflns_theta_full 27.00
_diffrn_reflns_theta_max 27.00
_diffrn_reflns_theta_min 1.40
_diffrn_standards_number 0
_exptl_absorpt_coefficient_mu 4.355
_exptl_absorpt_correction_T_max 0.5930
_exptl_absorpt_correction_T_min 0.2144
_exptl_absorpt_correction_type numerical
_exptl_absorpt_process_details 'SADABS V2012/1 (Bruker AXS Inc.)'
_exptl_crystal_colour colourless
_exptl_crystal_density_diffrn 1.648
_exptl_crystal_density_method 'not measured'
_exptl_crystal_description prism
_exptl_crystal_F_000 1824
_exptl_crystal_size_max 0.51
_exptl_crystal_size_mid 0.25
_exptl_crystal_size_min 0.13
_refine_diff_density_max 1.572
_refine_diff_density_min -1.511
_refine_diff_density_rms 0.093
_refine_ls_extinction_method none
_refine_ls_goodness_of_fit_ref 1.019
_refine_ls_hydrogen_treatment constr
_refine_ls_matrix_type full
_refine_ls_number_parameters 469
_refine_ls_number_reflns 8109
_refine_ls_number_restraints 0
_refine_ls_restrained_S_all 1.019
_refine_ls_R_factor_all 0.0628
_refine_ls_R_factor_gt 0.0367
_refine_ls_shift/su_max 0.002
_refine_ls_shift/su_mean 0.000
_refine_ls_structure_factor_coef Fsqd
_refine_ls_weighting_details 'calc w=1/[\s^2^(Fo^2^)+(0.0309P)^2^+3.4687P] where P=(Fo^2^+2Fc^2^)/3'
_refine_ls_weighting_scheme calc
_refine_ls_wR_factor_gt 0.0725
_refine_ls_wR_factor_ref 0.0795
_reflns_number_gt 5950
_reflns_number_total 8109
_reflns_threshold_expression >2sigma(I)
_cod_data_source_file jo5b01753_si_007.cif
_cod_data_source_block JK481
_cod_depositor_comments 'Adding full bibliography for 4031540--4031548.cif.'
_cod_database_code 4031546

loop_
_symmetry_equiv_pos_as_xyz
'x, y, z'
'-x, y+1/2, -z+1/2'
'-x, -y, -z'
'x, -y-1/2, z-1/2'

loop_
_atom_site_label
_atom_site_type_symbol
_atom_site_fract_x
_atom_site_fract_y
_atom_site_fract_z
_atom_site_U_iso_or_equiv
_atom_site_adp_type
_atom_site_occupancy
_atom_site_symmetry_multiplicity
_atom_site_calc_flag
_atom_site_refinement_flags
Br1A Br 0.20636(3) 0.44333(2) 0.47985(3) 0.04907(12) Uani 1 1 d .
Br2A Br 0.22804(2) 0.334070(19) 0.66636(3) 0.03615(10) Uani 1 1 d .
Br1B Br 0.21816(2) 0.695365(17) -0.06477(3) 0.03638(10) Uani 1 1 d .
Br2B Br 0.31994(2) 0.570101(18) -0.12181(3) 0.03063(9) Uani 1 1 d .
C1A C 0.2571(2) 0.36033(16) 0.5467(2) 0.0223(7) Uani 1 1 d .
C2A C 0.3097(2) 0.32145(16) 0.5127(2) 0.0262(7) Uani 1 1 d .
H2A H 0.3323 0.2794 0.5505 0.031 Uiso 1 1 calc R
C3A C 0.3340(2) 0.33908(16) 0.4229(2) 0.0241(7) Uani 1 1 d .
C4A C 0.35550(19) 0.35318(15) 0.3478(2) 0.0212(6) Uani 1 1 d .
C5A C 0.38254(18) 0.36749(14) 0.2561(2) 0.0164(6) Uani 1 1 d .
C6A C 0.44972(18) 0.31337(14) 0.2448(2) 0.0175(6) Uani 1 1 d .
C7A C 0.4866(2) 0.25866(15) 0.3158(3) 0.0272(7) Uani 1 1 d .
H7A H 0.4682 0.2500 0.3752 0.033 Uiso 1 1 calc R
C8A C 0.5508(2) 0.21682(17) 0.2985(3) 0.0378(9) Uani 1 1 d .
H8A H 0.5778 0.1798 0.3475 0.045 Uiso 1 1 calc R
C9A C 0.5761(2) 0.22865(18) 0.2103(3) 0.0394(9) Uani 1 1 d .
H9A H 0.6196 0.1993 0.1989 0.047 Uiso 1 1 calc R
C10A C 0.5385(2) 0.28271(17) 0.1390(3) 0.0306(8) Uani 1 1 d .
H10A H 0.5554 0.2903 0.0782 0.037 Uiso 1 1 calc R
C11A C 0.47567(19) 0.32588(15) 0.1571(2) 0.0193(6) Uani 1 1 d .
C12A C 0.43273(19) 0.39004(15) 0.0927(2) 0.0195(6) Uani 1 1 d .
H12A H 0.4519 0.3988 0.0298 0.023 Uiso 1 1 calc R
C13A C 0.45937(18) 0.44825(15) 0.1770(2) 0.0169(6) Uani 1 1 d .
C14A C 0.50654(19) 0.50783(16) 0.1742(2) 0.0226(7) Uani 1 1 d .
H14A H 0.5250 0.5161 0.1147 0.027 Uiso 1 1 calc R
C15A C 0.5267(2) 0.55544(15) 0.2594(3) 0.0250(7) Uani 1 1 d .
H15A H 0.5610 0.5956 0.2592 0.030 Uiso 1 1 calc R
C16A C 0.4976(2) 0.54494(15) 0.3436(2) 0.0257(7) Uani 1 1 d .
H16A H 0.5108 0.5783 0.4005 0.031 Uiso 1 1 calc R
C17A C 0.44876(19) 0.48575(15) 0.3464(2) 0.0202(6) Uani 1 1 d .
H17A H 0.4274 0.4790 0.4039 0.024 Uiso 1 1 calc R
C18A C 0.43182(17) 0.43696(14) 0.2644(2) 0.0153(6) Uani 1 1 d .
C19A C 0.32930(19) 0.38217(14) 0.0564(2) 0.0184(6) Uani 1 1 d .
C20A C 0.2645(2) 0.38824(16) -0.0505(2) 0.0261(7) Uani 1 1 d .
H20A H 0.2829 0.3957 -0.1102 0.031 Uiso 1 1 calc R
C21A C 0.1722(2) 0.38323(17) -0.0686(3) 0.0336(8) Uani 1 1 d .
H21A H 0.1272 0.3871 -0.1415 0.040 Uiso 1 1 calc R
C22A C 0.1448(2) 0.37278(17) 0.0170(3) 0.0327(8) Uani 1 1 d .
H22A H 0.0813 0.3700 0.0029 0.039 Uiso 1 1 calc R
C23A C 0.20968(19) 0.36621(16) 0.1250(2) 0.0239(7) Uani 1 1 d .
H23A H 0.1908 0.3590 0.1844 0.029 Uiso 1 1 calc R
C24A C 0.30164(18) 0.37045(14) 0.1433(2) 0.0171(6) Uani 1 1 d .
C1B C 0.26046(19) 0.60494(15) -0.0337(2) 0.0199(6) Uani 1 1 d .
C2B C 0.24930(19) 0.56646(15) 0.0427(2) 0.0201(6) Uani 1 1 d .
H2B H 0.2734 0.5210 0.0522 0.024 Uiso 1 1 calc R
C3B C 0.20405(19) 0.58766(15) 0.1119(2) 0.0200(6) Uani 1 1 d .
C4B C 0.16699(19) 0.60080(15) 0.1729(2) 0.0179(6) Uani 1 1 d .
C5B C 0.12474(18) 0.61215(14) 0.2524(2) 0.0139(6) Uani 1 1 d .
C6B C 0.06697(17) 0.67804(14) 0.2334(2) 0.0143(6) Uani 1 1 d .
C7B C 0.04996(19) 0.72489(15) 0.1486(2) 0.0195(6) Uani 1 1 d .
H7B H 0.0777 0.7194 0.0967 0.023 Uiso 1 1 calc R
C8B C -0.0083(2) 0.78013(16) 0.1403(2) 0.0245(7) Uani 1 1 d .
H8B H -0.0207 0.8124 0.0821 0.029 Uiso 1 1 calc R
C9B C -0.0484(2) 0.78856(15) 0.2157(2) 0.0242(7) Uani 1 1 d .
H9B H -0.0890 0.8260 0.2083 0.029 Uiso 1 1 calc R
C10B C -0.02963(19) 0.74227(15) 0.3024(2) 0.0199(6) Uani 1 1 d .
H10B H -0.0559 0.7487 0.3555 0.024 Uiso 1 1 calc R
C11B C 0.02733(17) 0.68698(14) 0.3107(2) 0.0142(6) Uani 1 1 d .
C12B C 0.05150(18) 0.63000(14) 0.3966(2) 0.0162(6) Uani 1 1 d .
H12B H 0.0233 0.6368 0.4519 0.019 Uiso 1 1 calc R
C13B C 0.15593(19) 0.62724(14) 0.4484(2) 0.0167(6) Uani 1 1 d .
C14B C 0.2114(2) 0.63365(15) 0.5594(2) 0.0229(7) Uani 1 1 d .
H14B H 0.1850 0.6411 0.6120 0.027 Uiso 1 1 calc R
C15B C 0.3061(2) 0.62901(16) 0.5928(2) 0.0266(7) Uani 1 1 d .
H15B H 0.3445 0.6338 0.6686 0.032 Uiso 1 1 calc R
C16B C 0.3445(2) 0.61753(16) 0.5170(2) 0.0255(7) Uani 1 1 d .
H16B H 0.4093 0.6140 0.5410 0.031 Uiso 1 1 calc R
C17B C 0.28962(19) 0.61100(14) 0.4050(2) 0.0194(6) Uani 1 1 d .
H17B H 0.3163 0.6028 0.3528 0.023 Uiso 1 1 calc R
C18B C 0.19576(18) 0.61673(14) 0.3721(2) 0.0142(6) Uani 1 1 d .
C19B C 0.02072(17) 0.56343(14) 0.3307(2) 0.0161(6) Uani 1 1 d .
C20B C -0.04116(19) 0.51592(15) 0.3402(2) 0.0224(7) Uani 1 1 d .
H20B H -0.0674 0.5220 0.3934 0.027 Uiso 1 1 calc R
C21B C -0.0642(2) 0.45905(16) 0.2704(3) 0.0270(7) Uani 1 1 d .
H21B H -0.1060 0.4258 0.2767 0.032 Uiso 1 1 calc R
C22B C -0.0273(2) 0.45035(16) 0.1921(3) 0.0279(7) Uani 1 1 d .
H22B H -0.0447 0.4117 0.1441 0.034 Uiso 1 1 calc R
C23B C 0.03556(19) 0.49787(15) 0.1830(2) 0.0213(7) Uani 1 1 d .
H23B H 0.0618 0.4917 0.1298 0.026 Uiso 1 1 calc R
C24B C 0.05897(18) 0.55406(14) 0.2527(2) 0.0151(6) Uani 1 1 d .

loop_
_atom_site_aniso_label
_atom_site_aniso_U_11
_atom_site_aniso_U_22
_atom_site_aniso_U_33
_atom_site_aniso_U_23
_atom_site_aniso_U_13
_atom_site_aniso_U_12
Br1A 0.0668(3) 0.0336(2) 0.0617(3) 0.01828(19) 0.0412(2) 0.0237(2)
Br2A 0.0468(2) 0.0416(2) 0.03181(17) -0.00034(15) 0.02805(16) -0.00564(17)
Br1B 0.0440(2) 0.02252(18) 0.0474(2) 0.00966(15) 0.02292(17) 0.00787(16)
Br2B 0.03198(18) 0.0382(2) 0.03256(17) 0.00003(15) 0.02440(14) 0.00081(15)
C1A 0.0264(16) 0.0208(16) 0.0201(14) 0.0008(12) 0.0096(13) -0.0063(14)
C2A 0.0392(19) 0.0196(16) 0.0238(15) 0.0078(13) 0.0166(14) 0.0052(15)
C3A 0.0278(17) 0.0248(17) 0.0204(14) 0.0018(13) 0.0101(13) 0.0014(14)
C4A 0.0207(15) 0.0184(16) 0.0221(15) 0.0018(12) 0.0058(12) 0.0029(13)
C5A 0.0145(14) 0.0193(15) 0.0145(13) 0.0002(12) 0.0046(11) 0.0014(12)
C6A 0.0120(14) 0.0165(15) 0.0198(14) -0.0049(12) 0.0015(11) -0.0025(12)
C7A 0.0238(16) 0.0180(16) 0.0298(16) -0.0034(13) -0.0006(13) -0.0029(14)
C8A 0.0261(18) 0.0148(17) 0.055(2) -0.0032(16) -0.0032(17) 0.0052(15)
C9A 0.0241(18) 0.0228(19) 0.065(3) -0.0223(18) 0.0106(18) 0.0014(16)
C10A 0.0248(17) 0.0268(18) 0.0420(19) -0.0187(16) 0.0151(15) -0.0058(15)
C11A 0.0145(14) 0.0184(16) 0.0221(14) -0.0117(12) 0.0039(12) -0.0056(12)
C12A 0.0199(15) 0.0248(17) 0.0160(13) -0.0048(12) 0.0094(12) -0.0023(13)
C13A 0.0119(13) 0.0205(16) 0.0166(13) -0.0010(12) 0.0037(11) 0.0036(12)
C14A 0.0178(15) 0.0242(17) 0.0272(15) 0.0022(13) 0.0103(12) 0.0010(13)
C15A 0.0208(16) 0.0152(16) 0.0349(17) -0.0002(14) 0.0063(13) -0.0012(13)
C16A 0.0273(17) 0.0168(16) 0.0260(16) -0.0059(13) 0.0027(13) 0.0050(14)
C17A 0.0223(15) 0.0208(16) 0.0149(13) -0.0021(12) 0.0042(12) 0.0064(13)
C18A 0.0116(13) 0.0139(14) 0.0172(13) 0.0010(11) 0.0022(11) 0.0061(12)
C19A 0.0200(15) 0.0158(15) 0.0171(13) -0.0018(12) 0.0047(12) -0.0005(12)
C20A 0.0337(18) 0.0241(17) 0.0150(14) -0.0039(13) 0.0036(13) -0.0014(15)
C21A 0.0301(19) 0.0291(19) 0.0248(16) -0.0038(14) -0.0077(14) -0.0001(15)
C22A 0.0151(16) 0.034(2) 0.0395(19) -0.0053(16) 0.0004(14) -0.0025(15)
C23A 0.0189(15) 0.0263(18) 0.0272(15) -0.0009(13) 0.0096(13) -0.0029(14)
C24A 0.0160(14) 0.0161(15) 0.0164(13) -0.0010(11) 0.0032(11) 0.0000(12)
C1B 0.0153(14) 0.0223(16) 0.0224(14) -0.0013(13) 0.0077(12) 0.0030(13)
C2B 0.0220(15) 0.0194(16) 0.0217(14) 0.0001(12) 0.0113(12) 0.0037(13)
C3B 0.0211(15) 0.0184(16) 0.0200(14) 0.0008(12) 0.0073(12) 0.0020(13)
C4B 0.0171(14) 0.0167(15) 0.0192(14) -0.0007(12) 0.0063(12) 0.0020(12)
C5B 0.0131(13) 0.0163(15) 0.0127(12) -0.0005(11) 0.0054(11) -0.0009(12)
C6B 0.0121(14) 0.0125(14) 0.0175(13) -0.0019(11) 0.0048(11) -0.0026(11)
C7B 0.0201(15) 0.0209(16) 0.0198(14) 0.0008(12) 0.0101(12) -0.0022(13)
C8B 0.0270(16) 0.0185(16) 0.0260(15) 0.0092(13) 0.0080(13) 0.0010(14)
C9B 0.0205(16) 0.0161(16) 0.0346(17) 0.0027(13) 0.0091(13) 0.0053(13)
C10B 0.0182(15) 0.0190(16) 0.0246(15) -0.0021(13) 0.0106(12) -0.0015(13)
C11B 0.0109(13) 0.0162(15) 0.0149(12) -0.0025(11) 0.0044(11) -0.0042(12)
C12B 0.0142(14) 0.0195(15) 0.0158(13) 0.0011(12) 0.0067(11) 0.0014(12)
C13B 0.0184(15) 0.0131(14) 0.0161(13) 0.0010(11) 0.0039(11) -0.0011(12)
C14B 0.0303(17) 0.0200(16) 0.0207(14) 0.0020(13) 0.0123(13) -0.0003(14)
C15B 0.0237(16) 0.0264(18) 0.0184(14) 0.0022(13) -0.0041(13) -0.0055(14)
C16B 0.0145(15) 0.0240(17) 0.0300(16) 0.0031(14) 0.0000(13) -0.0024(13)
C17B 0.0186(15) 0.0153(15) 0.0252(15) 0.0016(12) 0.0092(12) 0.0005(12)
C18B 0.0140(14) 0.0119(14) 0.0147(13) 0.0022(11) 0.0032(11) -0.0013(11)
C19B 0.0109(13) 0.0159(15) 0.0173(13) 0.0041(12) 0.0010(11) 0.0023(12)
C20B 0.0151(15) 0.0240(17) 0.0266(15) 0.0097(13) 0.0067(12) 0.0025(13)
C21B 0.0168(15) 0.0199(17) 0.0379(18) 0.0097(14) 0.0036(14) -0.0049(13)
C22B 0.0245(17) 0.0174(17) 0.0325(17) -0.0008(14) 0.0008(14) -0.0031(14)
C23B 0.0183(15) 0.0195(16) 0.0213(14) -0.0018(13) 0.0025(12) 0.0022(13)
C24B 0.0129(14) 0.0139(14) 0.0165(13) 0.0022(11) 0.0034(11) 0.0017(12)

loop_
_atom_type_symbol
_atom_type_description
_atom_type_scat_dispersion_real
_atom_type_scat_dispersion_imag
_atom_type_scat_source
C C 0.0033 0.0016 'International Tables Vol C Tables 4.2.6.8 and 6.1.1.4'
H H 0.0000 0.0000 'International Tables Vol C Tables 4.2.6.8 and 6.1.1.4'
Br Br -0.2901 2.4595 'International Tables Vol C Tables 4.2.6.8 and 6.1.1.4'

loop_
_geom_angle_atom_site_label_1
_geom_angle_atom_site_label_2
_geom_angle_atom_site_label_3
_geom_angle
C2A C1A Br1A 123.1(2)
C2A C1A Br2A 121.3(2)
Br1A C1A Br2A 115.54(16)
C1A C2A C3A 123.6(3)
C1A C2A H2A 118.2
C3A C2A H2A 118.2
C4A C3A C2A 179.0(4)
C3A C4A C5A 177.7(3)
C4A C5A C24A 113.9(2)
C4A C5A C18A 114.3(2)
C24A C5A C18A 104.1(2)
C4A C5A C6A 112.6(2)
C24A C5A C6A 106.1(2)
C18A C5A C6A 104.8(2)
C7A C6A C11A 120.8(3)
C7A C6A C5A 125.7(3)
C11A C6A C5A 113.5(2)
C6A C7A C8A 118.8(3)
C6A C7A H7A 120.6
C8A C7A H7A 120.6
C9A C8A C7A 120.5(3)
C9A C8A H8A 119.7
C7A C8A H8A 119.7
C10A C9A C8A 120.6(3)
C10A C9A H9A 119.7
C8A C9A H9A 119.7
C9A C10A C11A 119.3(3)
C9A C10A H10A 120.3
C11A C10A H10A 120.3
C6A C11A C10A 119.9(3)
C6A C11A C12A 113.4(2)
C10A C11A C12A 126.6(3)
C11A C12A C19A 106.7(2)
C11A C12A C13A 105.4(2)
C19A C12A C13A 105.2(2)
C11A C12A H12A 113.0
C19A C12A H12A 113.0
C13A C12A H12A 113.0
C14A C13A C18A 119.8(3)
C14A C13A C12A 126.8(3)
C18A C13A C12A 113.4(2)
C13A C14A C15A 119.4(3)
C13A C14A H14A 120.3
C15A C14A H14A 120.3
C16A C15A C14A 120.6(3)
C16A C15A H15A 119.7
C14A C15A H15A 119.7
C15A C16A C17A 120.5(3)
C15A C16A H16A 119.7
C17A C16A H16A 119.7
C18A C17A C16A 119.1(3)
C18A C17A H17A 120.5
C16A C17A H17A 120.5
C17A C18A C13A 120.5(3)
C17A C18A C5A 126.5(3)
C13A C18A C5A 112.9(2)
C20A C19A C24A 120.2(3)
C20A C19A C12A 126.2(3)
C24A C19A C12A 113.5(2)
C19A C20A C21A 118.8(3)
C19A C20A H20A 120.6
C21A C20A H20A 120.6
C22A C21A C20A 121.0(3)
C22A C21A H21A 119.5
C20A C21A H21A 119.5
C21A C22A C23A 120.6(3)
C21A C22A H22A 119.7
C23A C22A H22A 119.7
C24A C23A C22A 118.6(3)
C24A C23A H23A 120.7
C22A C23A H23A 120.7
C23A C24A C19A 120.7(3)
C23A C24A C5A 126.2(3)
C19A C24A C5A 113.0(2)
C2B C1B Br1B 123.9(2)
C2B C1B Br2B 120.9(2)
Br1B C1B Br2B 115.19(15)
C1B C2B C3B 125.1(3)
C1B C2B H2B 117.5
C3B C2B H2B 117.5
C4B C3B C2B 175.3(3)
C3B C4B C5B 175.6(3)
C4B C5B C6B 114.7(2)
C4B C5B C24B 113.0(2)
C6B C5B C24B 104.6(2)
C4B C5B C18B 112.8(2)
C6B C5B C18B 105.6(2)
C24B C5B C18B 105.3(2)
C7B C6B C11B 120.3(3)
C7B C6B C5B 126.6(2)
C11B C6B C5B 113.0(2)
C6B C7B C8B 119.1(3)
C6B C7B H7B 120.5
C8B C7B H7B 120.5
C9B C8B C7B 120.7(3)
C9B C8B H8B 119.6
C7B C8B H8B 119.6
C8B C9B C10B 120.2(3)
C8B C9B H9B 119.9
C10B C9B H9B 119.9
C11B C10B C9B 119.5(3)
C11B C10B H10B 120.2
C9B C10B H10B 120.2
C10B C11B C6B 120.2(3)
C10B C11B C12B 126.4(2)
C6B C11B C12B 113.4(2)
C11B C12B C13B 105.9(2)
C11B C12B C19B 105.1(2)
C13B C12B C19B 106.0(2)
C11B C12B H12B 113.1
C13B C12B H12B 113.1
C19B C12B H12B 113.1
C14B C13B C18B 119.6(3)
C14B C13B C12B 126.9(3)
C18B C13B C12B 113.4(2)
C13B C14B C15B 119.4(3)
C13B C14B H14B 120.3
C15B C14B H14B 120.3
C16B C15B C14B 120.4(3)
C16B C15B H15B 119.8
C14B C15B H15B 119.8
C15B C16B C17B 120.9(3)
C15B C16B H16B 119.6
C17B C16B H16B 119.6
C18B C17B C16B 118.4(3)
C18B C17B H17B 120.8
C16B C17B H17B 120.8
C17B C18B C13B 121.2(2)
C17B C18B C5B 125.7(2)
C13B C18B C5B 113.1(2)
C20B C19B C24B 120.3(3)
C20B C19B C12B 126.3(3)
C24B C19B C12B 113.3(2)
C19B C20B C21B 118.8(3)
C19B C20B H20B 120.6
C21B C20B H20B 120.6
C22B C21B C20B 120.8(3)
C22B C21B H21B 119.6
C20B C21B H21B 119.6
C21B C22B C23B 120.4(3)
C21B C22B H22B 119.8
C23B C22B H22B 119.8
C24B C23B C22B 118.8(3)
C24B C23B H23B 120.6
C22B C23B H23B 120.6
C23B C24B C19B 120.9(3)
C23B C24B C5B 125.8(3)
C19B C24B C5B 113.3(2)

loop_
_geom_bond_atom_site_label_1
_geom_bond_atom_site_label_2
_geom_bond_distance
Br1A C1A 1.862(3)
Br2A C1A 1.876(3)
Br1B C1B 1.867(3)
Br2B C1B 1.880(3)
C1A C2A 1.322(4)
C2A C3A 1.421(4)
C2A H2A 0.9500
C3A C4A 1.195(4)
C4A C5A 1.457(4)
C5A C24A 1.539(4)
C5A C18A 1.540(4)
C5A C6A 1.542(4)
C6A C7A 1.386(4)
C6A C11A 1.388(4)
C7A C8A 1.386(5)
C7A H7A 0.9500
C8A C9A 1.386(5)
C8A H8A 0.9500
C9A C10A 1.380(5)
C9A H9A 0.9500
C10A C11A 1.389(4)
C10A H10A 0.9500
C11A C12A 1.512(4)
C12A C19A 1.523(4)
C12A C13A 1.525(4)
C12A H12A 1.0000
C13A C14A 1.385(4)
C13A C18A 1.397(4)
C14A C15A 1.392(4)
C14A H14A 0.9500
C15A C16A 1.372(4)
C15A H15A 0.9500
C16A C17A 1.393(4)
C16A H16A 0.9500
C17A C18A 1.382(4)
C17A H17A 0.9500
C19A C20A 1.387(4)
C19A C24A 1.394(4)
C20A C21A 1.388(5)
C20A H20A 0.9500
C21A C22A 1.370(5)
C21A H21A 0.9500
C22A C23A 1.399(4)
C22A H22A 0.9500
C23A C24A 1.381(4)
C23A H23A 0.9500
C1B C2B 1.319(4)
C2B C3B 1.420(4)
C2B H2B 0.9500
C3B C4B 1.192(4)
C4B C5B 1.460(4)
C5B C6B 1.535(4)
C5B C24B 1.535(4)
C5B C18B 1.543(3)
C6B C7B 1.383(4)
C6B C11B 1.398(4)
C7B C8B 1.391(4)
C7B H7B 0.9500
C8B C9B 1.380(4)
C8B H8B 0.9500
C9B C10B 1.392(4)
C9B H9B 0.9500
C10B C11B 1.378(4)
C10B H10B 0.9500
C11B C12B 1.522(4)
C12B C13B 1.523(4)
C12B C19B 1.527(4)
C12B H12B 1.0000
C13B C14B 1.388(4)
C13B C18B 1.392(4)
C14B C15B 1.389(4)
C14B H14B 0.9500
C15B C16B 1.374(4)
C15B H15B 0.9500
C16B C17B 1.396(4)
C16B H16B 0.9500
C17B C18B 1.380(4)
C17B H17B 0.9500
C19B C20B 1.385(4)
C19B C24B 1.392(4)
C20B C21B 1.392(4)
C20B H20B 0.9500
C21B C22B 1.378(5)
C21B H21B 0.9500
C22B C23B 1.395(4)
C22B H22B 0.9500
C23B C24B 1.381(4)
C23B H23B 0.9500

loop_
_geom_torsion_atom_site_label_1
_geom_torsion_atom_site_label_2
_geom_torsion_atom_site_label_3
_geom_torsion_atom_site_label_4
_geom_torsion
Br1A C1A C2A C3A 0.9(5)
Br2A C1A C2A C3A -179.7(2)
C1A C2A C3A C4A 166(24)
C2A C3A C4A C5A 33(29)
C3A C4A C5A C24A 97(8)
C3A C4A C5A C18A -143(8)
C3A C4A C5A C6A -24(8)
C4A C5A C6A C7A -3.7(4)
C24A C5A C6A C7A -129.1(3)
C18A C5A C6A C7A 121.1(3)
C4A C5A C6A C11A 179.5(2)
C24A C5A C6A C11A 54.1(3)
C18A C5A C6A C11A -55.7(3)
C11A C6A C7A C8A 0.7(4)
C5A C6A C7A C8A -175.9(3)
C6A C7A C8A C9A -1.4(5)
C7A C8A C9A C10A 0.7(5)
C8A C9A C10A C11A 0.7(5)
C7A C6A C11A C10A 0.8(4)
C5A C6A C11A C10A 177.8(2)
C7A C6A C11A C12A -176.6(2)
C5A C6A C11A C12A 0.4(3)
C9A C10A C11A C6A -1.5(4)
C9A C10A C11A C12A 175.5(3)
C6A C11A C12A C19A -55.4(3)
C10A C11A C12A C19A 127.3(3)
C6A C11A C12A C13A 56.1(3)
C10A C11A C12A C13A -121.2(3)
C11A C12A C13A C14A 122.6(3)
C19A C12A C13A C14A -124.9(3)
C11A C12A C13A C18A -57.0(3)
C19A C12A C13A C18A 55.5(3)
C18A C13A C14A C15A 0.6(4)
C12A C13A C14A C15A -178.9(3)
C13A C14A C15A C16A -2.3(4)
C14A C15A C16A C17A 1.2(4)
C15A C16A C17A C18A 1.4(4)
C16A C17A C18A C13A -3.0(4)
C16A C17A C18A C5A 177.5(2)
C14A C13A C18A C17A 2.0(4)
C12A C13A C18A C17A -178.4(2)
C14A C13A C18A C5A -178.5(2)
C12A C13A C18A C5A 1.1(3)
C4A C5A C18A C17A -2.4(4)
C24A C5A C18A C17A 122.5(3)
C6A C5A C18A C17A -126.2(3)
C4A C5A C18A C13A 178.2(2)
C24A C5A C18A C13A -56.9(3)
C6A C5A C18A C13A 54.4(3)
C11A C12A C19A C20A -126.9(3)
C13A C12A C19A C20A 121.5(3)
C11A C12A C19A C24A 55.7(3)
C13A C12A C19A C24A -55.9(3)
C24A C19A C20A C21A 0.7(4)
C12A C19A C20A C21A -176.5(3)
C19A C20A C21A C22A 0.3(5)
C20A C21A C22A C23A -0.6(5)
C21A C22A C23A C24A 0.0(5)
C22A C23A C24A C19A 1.1(5)
C22A C23A C24A C5A 177.3(3)
C20A C19A C24A C23A -1.4(4)
C12A C19A C24A C23A 176.2(3)
C20A C19A C24A C5A -178.1(3)
C12A C19A C24A C5A -0.6(3)
C4A C5A C24A C23A 5.3(4)
C18A C5A C24A C23A -119.9(3)
C6A C5A C24A C23A 129.8(3)
C4A C5A C24A C19A -178.2(2)
C18A C5A C24A C19A 56.7(3)
C6A C5A C24A C19A -53.7(3)
Br1B C1B C2B C3B 0.0(4)
Br2B C1B C2B C3B -178.9(2)
C1B C2B C3B C4B 176(4)
C2B C3B C4B C5B 16(7)
C3B C4B C5B C6B 179(100)
C3B C4B C5B C24B -62(4)
C3B C4B C5B C18B 58(4)
C4B C5B C6B C7B 1.9(4)
C24B C5B C6B C7B -122.4(3)
C18B C5B C6B C7B 126.8(3)
C4B C5B C6B C11B 179.7(2)
C24B C5B C6B C11B 55.4(3)
C18B C5B C6B C11B -55.4(3)
C11B C6B C7B C8B -1.2(4)
C5B C6B C7B C8B 176.5(3)
C6B C7B C8B C9B 0.3(4)
C7B C8B C9B C10B 1.1(5)
C8B C9B C10B C11B -1.8(4)
C9B C10B C11B C6B 0.9(4)
C9B C10B C11B C12B -177.0(3)
C7B C6B C11B C10B 0.5(4)
C5B C6B C11B C10B -177.4(2)
C7B C6B C11B C12B 178.7(2)
C5B C6B C11B C12B 0.8(3)
C10B C11B C12B C13B -126.6(3)
C6B C11B C12B C13B 55.3(3)
C10B C11B C12B C19B 121.5(3)
C6B C11B C12B C19B -56.6(3)
C11B C12B C13B C14B 123.7(3)
C19B C12B C13B C14B -125.0(3)
C11B C12B C13B C18B -56.6(3)
C19B C12B C13B C18B 54.7(3)
C18B C13B C14B C15B -0.4(4)
C12B C13B C14B C15B 179.2(3)
C13B C14B C15B C16B -0.6(5)
C14B C15B C16B C17B 0.7(5)
C15B C16B C17B C18B 0.3(4)
C16B C17B C18B C13B -1.4(4)
C16B C17B C18B C5B 179.0(3)
C14B C13B C18B C17B 1.4(4)
C12B C13B C18B C17B -178.2(3)
C14B C13B C18B C5B -178.9(2)
C12B C13B C18B C5B 1.5(3)
C4B C5B C18B C17B -0.1(4)
C6B C5B C18B C17B -126.1(3)
C24B C5B C18B C17B 123.6(3)
C4B C5B C18B C13B -179.7(2)
C6B C5B C18B C13B 54.2(3)
C24B C5B C18B C13B -56.1(3)
C11B C12B C19B C20B -122.3(3)
C13B C12B C19B C20B 125.9(3)
C11B C12B C19B C24B 55.6(3)
C13B C12B C19B C24B -56.3(3)
C24B C19B C20B C21B -0.1(4)
C12B C19B C20B C21B 177.6(3)
C19B C20B C21B C22B -0.8(4)
C20B C21B C22B C23B 1.3(4)
C21B C22B C23B C24B -0.8(4)
C22B C23B C24B C19B -0.1(4)
C22B C23B C24B C5B -178.4(3)
C20B C19B C24B C23B 0.6(4)
C12B C19B C24B C23B -177.4(2)
C20B C19B C24B C5B 179.0(2)
C12B C19B C24B C5B 1.1(3)
C4B C5B C24B C23B -3.5(4)
C6B C5B C24B C23B 121.9(3)
C18B C5B C24B C23B -127.1(3)
C4B C5B C24B C19B 178.1(2)
C6B C5B C24B C19B -56.5(3)
C18B C5B C24B C19B 54.5(3)
